data_7005081
loop_
_publ_author_name
'Galardon, Erwan'
'Giorgi, Michel'
'Artaud, Isabelle'

_publ_section_title
;
 Modeling the inhibition of peptide deformylase by hydroxamic acids:
 influence of the sulfur donor.
;
_journal_issue 10
_journal_name_full 'Dalton transactions (Cambridge, England : 2003)'
_journal_page_first 1047
_journal_page_last 1052
_journal_paper_doi 10.1039/b616212f
_journal_year 2007
_chemical_formula_sum 'C35 H50 Cl N9 O3 S2 Zn2'
_chemical_formula_weight 875.15
_chemical_name_systematic
;
?
;
_space_group_IT_number 33
_symmetry_cell_setting orthorhombic
_symmetry_space_group_name_Hall 'P 2c -2n'
_symmetry_space_group_name_H-M 'P n a 21'
_atom_sites_solution_hydrogens geom
_atom_sites_solution_primary direct
_atom_sites_solution_secondary difmap
_audit_creation_method SHELXL-97
_cell_angle_alpha 90.00
_cell_angle_beta 90.00
_cell_angle_gamma 90.00
_cell_formula_units_Z 4
_cell_length_a 11.9261(2)
_cell_length_b 22.2870(5)
_cell_length_c 17.3416(4)
_cell_measurement_reflns_used 38865
_cell_measurement_temperature 293(2)
_cell_measurement_theta_max 28.49
_cell_measurement_theta_min 0.91
_cell_volume 4609.35(17)
_computing_cell_refinement 'Denzo and Scalepack (Otwinowski & Minor, 1997)'
_computing_data_collection 'KappaCCD (Bruker-Nonius, 1998)'
_computing_data_reduction 'Denzo and Scalepack (Otwinowski & Minor, 1997)'
_computing_structure_refinement 'SHELXL-97 (Sheldrick, 1997)'
_computing_structure_solution 'SIR92 (Altomare et al., 1994)'
_diffrn_ambient_temperature 293(2)
_diffrn_measured_fraction_theta_full 0.969
_diffrn_measured_fraction_theta_max 0.969
_diffrn_measurement_device_type KappaCCD
_diffrn_measurement_method 'Phi scans'
_diffrn_radiation_monochromator graphite
_diffrn_radiation_source 'fine-focus sealed tube'
_diffrn_radiation_type MoK\a
_diffrn_radiation_wavelength 0.71073
_diffrn_reflns_av_R_equivalents 0.044
_diffrn_reflns_av_sigmaI/netI 0.0258
_diffrn_reflns_limit_h_max 15
_diffrn_reflns_limit_h_min 0
_diffrn_reflns_limit_k_max 0
_diffrn_reflns_limit_k_min -29
_diffrn_reflns_limit_l_max 22
_diffrn_reflns_limit_l_min 0
_diffrn_reflns_number 38865
_diffrn_reflns_theta_full 28.49
_diffrn_reflns_theta_max 28.49
_diffrn_reflns_theta_min 3.23
_diffrn_standards_number 0
_exptl_absorpt_coefficient_mu 1.230
_exptl_absorpt_correction_type none
_exptl_crystal_colour colorless
_exptl_crystal_density_diffrn 1.261
_exptl_crystal_density_method 'not measured'
_exptl_crystal_description prism
_exptl_crystal_F_000 1824
_exptl_crystal_size_max .3
_exptl_crystal_size_mid .3
_exptl_crystal_size_min .3
_refine_diff_density_max 0.880
_refine_diff_density_min -0.523
_refine_diff_density_rms 0.092
_refine_ls_abs_structure_details 'Flack H D (1983), Acta Cryst. A39, 876-881'
_refine_ls_abs_structure_Flack 0.102(17)
_refine_ls_extinction_method none
_refine_ls_goodness_of_fit_ref 1.064
_refine_ls_hydrogen_treatment mixed
_refine_ls_matrix_type full
_refine_ls_number_parameters 468
_refine_ls_number_reflns 5830
_refine_ls_number_restraints 1
_refine_ls_restrained_S_all 1.064
_refine_ls_R_factor_all 0.0717
_refine_ls_R_factor_gt 0.0627
_refine_ls_shift/su_max 0.000
_refine_ls_shift/su_mean 0.000
_refine_ls_structure_factor_coef Fsqd
_refine_ls_weighting_details 'calc w=1/[\s^2^(Fo^2^)+(0.1285P)^2^+3.7929P] where P=(Fo^2^+2Fc^2^)/3'
_refine_ls_weighting_scheme calc
_refine_ls_wR_factor_gt 0.1835
_refine_ls_wR_factor_ref 0.1950
_reflns_number_gt 5177
_reflns_number_total 5830
_reflns_threshold_expression >2sigma(I)
_cod_data_source_file b616212f.txt
_cod_data_source_block shelxl_3
_cod_depositor_comments
;
The following automatic conversions were performed:
'_symmetry_cell_setting' value 'Orthorhombic' changed to 'orthorhombic'
according to '/home/saulius/struct/CIF-dictionaries/cif_core.dic'
dictionary named 'cif_core.dic' version 2.4.1 from 2010-06-29.

Automatic conversion script
Id: cif_fix_enum 1527 2010-12-29 10:47:43Z saulius 
;
_cod_database_code 7005081

loop_
_symmetry_equiv_pos_as_xyz
'x, y, z'
'-x, -y, z+1/2'
'-x+1/2, y+1/2, z+1/2'
'x+1/2, -y+1/2, z'

loop_
_atom_site_label
_atom_site_type_symbol
_atom_site_fract_x
_atom_site_fract_y
_atom_site_fract_z
_atom_site_U_iso_or_equiv
_atom_site_adp_type
_atom_site_occupancy
_atom_site_symmetry_multiplicity
_atom_site_calc_flag
_atom_site_refinement_flags
_atom_site_disorder_assembly
_atom_site_disorder_group
Zn1 Zn 0.53399(6) 0.10337(3) 0.55169(4) 0.0436(2) Uani 1 1 d . . .
Zn2 Zn 0.45408(6) 0.59742(3) 0.41101(4) 0.0434(2) Uani 1 1 d . . .
Cl1 Cl 0.56876(15) 0.52159(8) 0.40083(15) 0.0639(5) Uani 1 1 d . . .
S1 S 0.52851(12) 0.20516(7) 0.54970(14) 0.0494(4) Uani 1 1 d . . .
S2 S 0.47453(12) 0.69811(7) 0.42349(12) 0.0480(4) Uani 1 1 d . . .
O1 O 0.4624(4) 0.0311(2) 0.5990(3) 0.0556(12) Uani 1 1 d . . .
O2 O 0.3925(6) 0.0848(3) 0.4766(5) 0.087(2) Uani 1 1 d . . .
O1W O 0.9285(13) 0.3704(7) 0.2647(10) 0.090(4) Uiso 0.50 1 d P . .
O2W O 0.6069(15) 0.4025(7) 0.2623(12) 0.101(5) Uiso 0.50 1 d P . .
N1 N 0.6695(4) 0.0907(2) 0.4803(3) 0.0373(10) Uani 1 1 d . . .
N2 N 0.7610(4) 0.1248(2) 0.4954(3) 0.0375(10) Uani 1 1 d . . .
N3 N 0.7534(4) 0.1391(2) 0.6305(3) 0.0370(10) Uani 1 1 d . . .
N4 N 0.6610(5) 0.1035(2) 0.6480(3) 0.0402(12) Uani 1 1 d . . .
N5 N 0.3775(6) 0.0117(3) 0.5644(3) 0.0545(13) Uani 1 1 d . . .
N6 N 0.3237(4) 0.5872(2) 0.4897(3) 0.0387(11) Uani 1 1 d . . .
N7 N 0.2340(4) 0.6228(2) 0.4749(3) 0.0361(10) Uani 1 1 d . . .
N8 N 0.2472(4) 0.6374(2) 0.3387(3) 0.0363(10) Uani 1 1 d . . .
N9 N 0.3351(4) 0.5997(2) 0.3236(3) 0.0364(11) Uani 1 1 d . . .
C1 C 0.6957(5) 0.0560(3) 0.4198(4) 0.0417(12) Uani 1 1 d . . .
C2 C 0.8046(6) 0.0677(3) 0.3958(4) 0.0492(15) Uani 1 1 d . . .
H2 H 0.8422 0.0497 0.3550 0.059 Uiso 1 1 calc R . .
C3 C 0.8460(6) 0.1114(3) 0.4445(4) 0.0463(14) Uani 1 1 d . . .
C4 C 0.6127(6) 0.0128(3) 0.3880(4) 0.0521(16) Uani 1 1 d . . .
H4A H 0.6037 -0.0201 0.4231 0.062 Uiso 1 1 calc R . .
H4B H 0.6388 -0.0020 0.3392 0.062 Uiso 1 1 calc R . .
H4C H 0.5419 0.0326 0.3810 0.062 Uiso 1 1 calc R . .
C5 C 0.9587(6) 0.1397(4) 0.4495(7) 0.068(2) Uani 1 1 d . . .
H5A H 0.9504 0.1821 0.4575 0.082 Uiso 1 1 calc R . .
H5B H 0.9989 0.1327 0.4024 0.082 Uiso 1 1 calc R . .
H5C H 0.9994 0.1226 0.4919 0.082 Uiso 1 1 calc R . .
C6 C 0.7611(4) 0.1689(2) 0.5573(4) 0.0353(10) Uani 1 1 d . . .
H6 H 0.8365 0.1864 0.5564 0.042 Uiso 1 1 calc R . .
C7 C 0.8283(5) 0.1402(3) 0.6910(4) 0.0390(12) Uani 1 1 d . . .
C8 C 0.7835(6) 0.1036(3) 0.7479(4) 0.0471(15) Uani 1 1 d . . .
H8 H 0.8150 0.0950 0.7957 0.057 Uiso 1 1 calc R . .
C9 C 0.6806(5) 0.0822(3) 0.7189(4) 0.0422(13) Uani 1 1 d . . .
C10 C 0.6015(6) 0.0411(4) 0.7551(4) 0.0554(16) Uani 1 1 d . . .
H10A H 0.5647 0.0177 0.7161 0.066 Uiso 1 1 calc R . .
H10B H 0.5466 0.0636 0.7834 0.066 Uiso 1 1 calc R . .
H10C H 0.6409 0.0149 0.7896 0.066 Uiso 1 1 calc R . .
C11 C 0.9359(6) 0.1718(4) 0.6867(5) 0.0570(18) Uani 1 1 d . . .
H11A H 0.9651 0.1775 0.7377 0.068 Uiso 1 1 calc R . .
H11B H 0.9252 0.2102 0.6625 0.068 Uiso 1 1 calc R . .
H11C H 0.9880 0.1485 0.6568 0.068 Uiso 1 1 calc R . .
C12 C 0.6809(5) 0.2227(3) 0.5448(4) 0.0422(12) Uani 1 1 d . . .
C13 C 0.7080(7) 0.2497(4) 0.4656(6) 0.064(2) Uani 1 1 d . . .
H13A H 0.6618 0.2843 0.4570 0.077 Uiso 1 1 calc R . .
H13B H 0.6937 0.2204 0.4262 0.077 Uiso 1 1 calc R . .
H13C H 0.7855 0.2612 0.4640 0.077 Uiso 1 1 calc R . .
C14 C 0.7068(6) 0.2680(3) 0.6089(6) 0.059(2) Uani 1 1 d . . .
H14A H 0.7856 0.2767 0.6092 0.071 Uiso 1 1 calc R . .
H14B H 0.6854 0.2514 0.6578 0.071 Uiso 1 1 calc R . .
H14C H 0.6655 0.3043 0.5998 0.071 Uiso 1 1 calc R . .
C15 C 0.3411(7) 0.0401(4) 0.5021(6) 0.069(2) Uani 1 1 d . . .
H15 H 0.2768 0.0266 0.4771 0.083 Uiso 1 1 calc R . .
C16 C 0.3203(6) -0.0399(3) 0.5976(5) 0.0517(15) Uani 1 1 d . . .
C17 C 0.3529(8) -0.0593(4) 0.6685(5) 0.069(2) Uani 1 1 d . . .
H17 H 0.4095 -0.0393 0.6949 0.082 Uiso 1 1 calc R . .
C18 C 0.3031(10) -0.1074(4) 0.7005(8) 0.089(3) Uani 1 1 d . . .
H18 H 0.3285 -0.1205 0.7483 0.107 Uiso 1 1 calc R . .
C19 C 0.2188(11) -0.1373(5) 0.6669(8) 0.095(3) Uani 1 1 d . . .
H19 H 0.1844 -0.1695 0.6914 0.114 Uiso 1 1 calc R . .
C20 C 0.1841(10) -0.1184(5) 0.5935(8) 0.091(3) Uani 1 1 d . . .
H20 H 0.1270 -0.1387 0.5679 0.109 Uiso 1 1 calc R . .
C21 C 0.2343(8) -0.0704(4) 0.5601(7) 0.079(3) Uani 1 1 d . . .
H21 H 0.2110 -0.0577 0.5115 0.095 Uiso 1 1 calc R . .
C22 C 0.2963(5) 0.5530(3) 0.5489(4) 0.0443(12) Uani 1 1 d . . .
C23 C 0.1869(6) 0.5669(3) 0.5722(5) 0.0559(17) Uani 1 1 d . . .
H23 H 0.1471 0.5491 0.6123 0.067 Uiso 1 1 calc R . .
C24 C 0.1500(6) 0.6113(3) 0.5248(4) 0.0457(14) Uani 1 1 d . . .
C25 C 0.0394(6) 0.6433(4) 0.5226(6) 0.069(3) Uani 1 1 d . . .
H25A H 0.0498 0.6844 0.5375 0.083 Uiso 1 1 calc R . .
H25B H -0.0118 0.6243 0.5577 0.083 Uiso 1 1 calc R . .
H25C H 0.0094 0.6417 0.4713 0.083 Uiso 1 1 calc R . .
C26 C 0.3767(7) 0.5088(3) 0.5838(5) 0.0575(17) Uani 1 1 d . . .
H26A H 0.4254 0.4935 0.5444 0.069 Uiso 1 1 calc R . .
H26B H 0.3355 0.4763 0.6065 0.069 Uiso 1 1 calc R . .
H26C H 0.4205 0.5284 0.6227 0.069 Uiso 1 1 calc R . .
C27 C 0.2385(4) 0.6671(2) 0.4137(4) 0.0342(10) Uani 1 1 d . . .
H27 H 0.1646 0.6863 0.4138 0.041 Uiso 1 1 calc R . .
C28 C 0.1750(5) 0.6385(3) 0.2794(4) 0.0404(13) Uani 1 1 d . . .
C29 C 0.2181(6) 0.6026(3) 0.2233(4) 0.0470(15) Uani 1 1 d . . .
H29 H 0.1877 0.5953 0.1748 0.056 Uiso 1 1 calc R . .
C30 C 0.3183(5) 0.5786(3) 0.2537(4) 0.0409(12) Uani 1 1 d . . .
C31 C 0.3981(6) 0.5353(3) 0.2159(5) 0.0564(17) Uani 1 1 d . . .
H31A H 0.4683 0.5357 0.2429 0.068 Uiso 1 1 calc R . .
H31B H 0.4100 0.5471 0.1632 0.068 Uiso 1 1 calc R . .
H31C H 0.3669 0.4957 0.2173 0.068 Uiso 1 1 calc R . .
C32 C 0.0693(7) 0.6740(3) 0.2795(5) 0.0597(19) Uani 1 1 d . . .
H32A H 0.0232 0.6616 0.3220 0.072 Uiso 1 1 calc R . .
H32B H 0.0297 0.6673 0.2320 0.072 Uiso 1 1 calc R . .
H32C H 0.0867 0.7158 0.2844 0.072 Uiso 1 1 calc R . .
C33 C 0.3241(4) 0.7189(2) 0.4274(4) 0.0376(12) Uani 1 1 d . . .
C34 C 0.2976(7) 0.7438(4) 0.5074(6) 0.071(3) Uani 1 1 d . . .
H34A H 0.3462 0.7772 0.5181 0.085 Uiso 1 1 calc R . .
H34B H 0.3090 0.7131 0.5454 0.085 Uiso 1 1 calc R . .
H34C H 0.2210 0.7570 0.5089 0.085 Uiso 1 1 calc R . .
C35 C 0.3011(6) 0.7660(3) 0.3673(6) 0.0597(19) Uani 1 1 d . . .
H35A H 0.3180 0.7502 0.3172 0.072 Uiso 1 1 calc R . .
H35B H 0.3471 0.8005 0.3771 0.072 Uiso 1 1 calc R . .
H35C H 0.2235 0.7773 0.3694 0.072 Uiso 1 1 calc R . .

loop_
_atom_site_aniso_label
_atom_site_aniso_U_11
_atom_site_aniso_U_22
_atom_site_aniso_U_33
_atom_site_aniso_U_23
_atom_site_aniso_U_13
_atom_site_aniso_U_12
Zn1 0.0383(3) 0.0479(4) 0.0445(4) -0.0038(3) 0.0052(3) -0.0067(2)
Zn2 0.0366(3) 0.0451(4) 0.0484(4) 0.0047(3) 0.0036(3) 0.0025(2)
Cl1 0.0490(8) 0.0624(9) 0.0803(12) 0.0071(10) 0.0050(9) 0.0126(7)
S1 0.0344(6) 0.0477(7) 0.0660(10) -0.0033(9) -0.0011(7) 0.0053(5)
S2 0.0342(6) 0.0463(7) 0.0635(11) 0.0040(7) -0.0039(7) -0.0059(5)
O1 0.045(2) 0.058(3) 0.064(3) 0.018(2) 0.018(2) 0.0023(19)
O2 0.068(4) 0.103(4) 0.089(5) 0.039(4) -0.032(3) -0.032(3)
N1 0.039(2) 0.041(2) 0.032(2) -0.011(2) 0.0008(19) -0.0042(19)
N2 0.033(2) 0.043(2) 0.037(2) -0.006(2) 0.0048(19) -0.0024(18)
N3 0.035(2) 0.042(2) 0.034(3) 0.000(2) -0.0036(19) -0.0045(19)
N4 0.037(3) 0.047(3) 0.037(3) -0.002(2) -0.002(2) -0.0056(19)
N5 0.076(4) 0.050(3) 0.038(3) -0.006(2) 0.005(3) 0.011(3)
N6 0.034(2) 0.037(2) 0.045(3) 0.001(2) -0.005(2) 0.0015(18)
N7 0.035(2) 0.038(2) 0.036(2) 0.009(2) 0.0024(19) -0.0006(18)
N8 0.033(2) 0.039(2) 0.037(3) 0.004(2) 0.0015(19) 0.0020(18)
N9 0.033(2) 0.042(3) 0.034(3) 0.0007(19) 0.0040(19) 0.0007(17)
C1 0.045(3) 0.042(3) 0.038(3) -0.009(3) -0.007(3) 0.000(2)
C2 0.053(3) 0.055(3) 0.040(4) -0.013(3) 0.006(3) 0.004(3)
C3 0.043(3) 0.052(3) 0.044(3) -0.007(3) 0.009(3) 0.003(3)
C4 0.057(4) 0.047(3) 0.052(4) -0.013(3) -0.005(3) -0.006(3)
C5 0.051(4) 0.070(5) 0.083(6) -0.024(5) 0.018(4) -0.010(3)
C6 0.038(2) 0.035(2) 0.034(3) -0.003(2) 0.000(2) -0.0011(18)
C7 0.036(3) 0.043(3) 0.038(3) -0.003(2) -0.006(2) -0.001(2)
C8 0.044(3) 0.054(4) 0.043(4) 0.003(3) -0.004(3) 0.002(3)
C9 0.037(3) 0.050(3) 0.040(3) -0.003(3) 0.002(2) -0.005(2)
C10 0.059(4) 0.068(4) 0.039(3) 0.011(3) 0.003(3) -0.013(3)
C11 0.043(3) 0.066(4) 0.062(4) 0.008(4) -0.012(3) -0.018(3)
C12 0.034(3) 0.042(3) 0.050(3) 0.002(3) -0.002(2) 0.006(2)
C13 0.053(4) 0.070(5) 0.070(5) 0.025(4) 0.010(3) 0.015(3)
C14 0.048(4) 0.044(3) 0.086(6) -0.023(4) 0.000(4) 0.001(3)
C15 0.061(4) 0.069(5) 0.078(5) 0.002(4) -0.014(4) -0.020(4)
C16 0.045(3) 0.045(3) 0.065(4) -0.013(3) 0.006(3) -0.005(2)
C17 0.075(5) 0.063(4) 0.067(5) -0.005(4) 0.008(4) -0.012(4)
C18 0.107(8) 0.069(5) 0.091(7) -0.008(5) 0.020(7) -0.013(5)
C19 0.108(9) 0.073(6) 0.103(8) -0.010(6) 0.018(7) -0.028(6)
C20 0.088(7) 0.066(5) 0.117(9) -0.009(6) -0.012(7) -0.030(5)
C21 0.066(5) 0.065(4) 0.106(7) -0.007(5) -0.019(5) -0.010(4)
C22 0.049(3) 0.044(3) 0.039(3) 0.000(3) 0.005(3) -0.002(2)
C23 0.056(4) 0.059(4) 0.053(4) 0.018(3) 0.005(3) -0.002(3)
C24 0.042(3) 0.049(3) 0.046(4) 0.011(3) 0.008(3) -0.001(2)
C25 0.044(4) 0.084(6) 0.081(6) 0.030(5) 0.024(4) 0.014(3)
C26 0.066(4) 0.052(3) 0.055(4) 0.016(3) 0.000(3) 0.011(3)
C27 0.035(2) 0.036(2) 0.032(2) 0.004(2) 0.001(2) -0.0010(18)
C28 0.040(3) 0.038(3) 0.043(3) 0.006(2) -0.007(2) 0.001(2)
C29 0.054(4) 0.050(3) 0.037(3) 0.000(3) -0.011(3) -0.001(3)
C30 0.039(3) 0.046(3) 0.038(3) -0.003(3) 0.006(2) -0.005(2)
C31 0.047(3) 0.061(4) 0.061(4) -0.018(4) 0.006(3) 0.007(3)
C32 0.064(4) 0.055(4) 0.060(5) -0.010(3) -0.024(4) 0.019(3)
C33 0.032(2) 0.035(2) 0.046(3) 0.001(2) 0.003(2) -0.0035(18)
C34 0.057(5) 0.072(5) 0.084(6) -0.034(5) 0.015(4) -0.023(4)
C35 0.049(4) 0.040(3) 0.090(6) 0.013(4) 0.007(4) -0.010(3)

loop_
_atom_type_symbol
_atom_type_description
_atom_type_scat_dispersion_real
_atom_type_scat_dispersion_imag
_atom_type_scat_source
C C 0.0033 0.0016 'International Tables Vol C Tables 4.2.6.8 and 6.1.1.4'
H H 0.0000 0.0000 'International Tables Vol C Tables 4.2.6.8 and 6.1.1.4'
Zn Zn 0.2839 1.4301 'International Tables Vol C Tables 4.2.6.8 and 6.1.1.4'
Cl Cl 0.1484 0.1585 'International Tables Vol C Tables 4.2.6.8 and 6.1.1.4'
S S 0.1246 0.1234 'International Tables Vol C Tables 4.2.6.8 and 6.1.1.4'
O O 0.0106 0.0060 'International Tables Vol C Tables 4.2.6.8 and 6.1.1.4'
N N 0.0061 0.0033 'International Tables Vol C Tables 4.2.6.8 and 6.1.1.4'

loop_
_geom_angle_atom_site_label_1
_geom_angle_atom_site_label_2
_geom_angle_atom_site_label_3
_geom_angle
_geom_angle_site_symmetry_1
_geom_angle_site_symmetry_3
_geom_angle_publ_flag
O1 Zn1 N1 118.2(2) . . ?
O1 Zn1 O2 76.2(2) . . ?
N1 Zn1 O2 102.9(3) . . ?
O1 Zn1 N4 89.1(2) . . ?
N1 Zn1 N4 85.3(2) . . ?
O2 Zn1 N4 165.2(2) . . ?
O1 Zn1 S1 143.07(16) . . ?
N1 Zn1 S1 98.66(15) . . ?
O2 Zn1 S1 99.1(2) . . ?
N4 Zn1 S1 91.66(14) . . ?
N9 Zn2 N6 88.33(19) . . ?
N9 Zn2 Cl1 112.84(15) . . ?
N6 Zn2 Cl1 115.86(15) . . ?
N9 Zn2 S2 96.85(14) . . ?
N6 Zn2 S2 97.27(15) . . ?
Cl1 Zn2 S2 134.99(7) . . ?
C12 S1 Zn1 100.51(19) . . ?
C33 S2 Zn2 98.41(17) . . ?
N5 O1 Zn1 115.2(4) . . ?
C15 O2 Zn1 108.7(6) . . ?
C1 N1 N2 106.6(5) . . ?
C1 N1 Zn1 137.2(4) . . ?
N2 N1 Zn1 116.1(4) . . ?
N1 N2 C3 110.4(5) . . ?
N1 N2 C6 121.4(5) . . ?
C3 N2 C6 128.2(5) . . ?
C7 N3 N4 111.0(5) . . ?
C7 N3 C6 128.5(5) . . ?
N4 N3 C6 120.5(5) . . ?
C9 N4 N3 105.3(5) . . ?
C9 N4 Zn1 142.8(4) . . ?
N3 N4 Zn1 111.8(4) . . ?
O1 N5 C15 119.4(6) . . ?
O1 N5 C16 117.4(6) . . ?
C15 N5 C16 123.1(7) . . ?
C22 N6 N7 106.8(5) . . ?
C22 N6 Zn2 139.4(4) . . ?
N7 N6 Zn2 113.6(4) . . ?
C24 N7 N6 110.7(5) . . ?
C24 N7 C27 128.8(5) . . ?
N6 N7 C27 120.5(5) . . ?
C28 N8 N9 110.9(5) . . ?
C28 N8 C27 128.9(5) . . ?
N9 N8 C27 120.1(5) . . ?
C30 N9 N8 106.1(5) . . ?
C30 N9 Zn2 140.2(4) . . ?
N8 N9 Zn2 113.5(4) . . ?
N1 C1 C2 110.1(5) . . ?
N1 C1 C4 120.6(6) . . ?
C2 C1 C4 129.3(6) . . ?
C3 C2 C1 106.5(5) . . ?
C3 C2 H2 126.7 . . ?
C1 C2 H2 126.7 . . ?
N2 C3 C2 106.3(6) . . ?
N2 C3 C5 122.4(6) . . ?
C2 C3 C5 131.2(6) . . ?
C1 C4 H4A 109.5 . . ?
C1 C4 H4B 109.5 . . ?
H4A C4 H4B 109.5 . . ?
C1 C4 H4C 109.5 . . ?
H4A C4 H4C 109.5 . . ?
H4B C4 H4C 109.5 . . ?
C3 C5 H5A 109.5 . . ?
C3 C5 H5B 109.5 . . ?
H5A C5 H5B 109.5 . . ?
C3 C5 H5C 109.5 . . ?
H5A C5 H5C 109.5 . . ?
H5B C5 H5C 109.5 . . ?
N3 C6 N2 109.9(4) . . ?
N3 C6 C12 116.2(5) . . ?
N2 C6 C12 114.8(5) . . ?
N3 C6 H6 104.9 . . ?
N2 C6 H6 104.9 . . ?
C12 C6 H6 104.9 . . ?
N3 C7 C8 106.4(5) . . ?
N3 C7 C11 122.5(6) . . ?
C8 C7 C11 131.0(6) . . ?
C7 C8 C9 106.3(6) . . ?
C7 C8 H8 126.8 . . ?
C9 C8 H8 126.8 . . ?
N4 C9 C8 111.0(6) . . ?
N4 C9 C10 120.4(6) . . ?
C8 C9 C10 128.6(6) . . ?
C9 C10 H10A 109.5 . . ?
C9 C10 H10B 109.5 . . ?
H10A C10 H10B 109.5 . . ?
C9 C10 H10C 109.5 . . ?
H10A C10 H10C 109.5 . . ?
H10B C10 H10C 109.5 . . ?
C7 C11 H11A 109.5 . . ?
C7 C11 H11B 109.5 . . ?
H11A C11 H11B 109.5 . . ?
C7 C11 H11C 109.5 . . ?
H11A C11 H11C 109.5 . . ?
H11B C11 H11C 109.5 . . ?
C14 C12 C13 110.4(6) . . ?
C14 C12 C6 106.5(5) . . ?
C13 C12 C6 107.4(5) . . ?
C14 C12 S1 107.6(5) . . ?
C13 C12 S1 109.2(5) . . ?
C6 C12 S1 115.7(4) . . ?
C12 C13 H13A 109.5 . . ?
C12 C13 H13B 109.5 . . ?
H13A C13 H13B 109.5 . . ?
C12 C13 H13C 109.5 . . ?
H13A C13 H13C 109.5 . . ?
H13B C13 H13C 109.5 . . ?
C12 C14 H14A 109.5 . . ?
C12 C14 H14B 109.5 . . ?
H14A C14 H14B 109.5 . . ?
C12 C14 H14C 109.5 . . ?
H14A C14 H14C 109.5 . . ?
H14B C14 H14C 109.5 . . ?
O2 C15 N5 120.6(7) . . ?
O2 C15 H15 119.7 . . ?
N5 C15 H15 119.7 . . ?
C17 C16 C21 118.6(8) . . ?
C17 C16 N5 118.3(7) . . ?
C21 C16 N5 123.1(8) . . ?
C18 C17 C16 120.0(10) . . ?
C18 C17 H17 120.0 . . ?
C16 C17 H17 120.0 . . ?
C19 C18 C17 123.2(13) . . ?
C19 C18 H18 118.4 . . ?
C17 C18 H18 118.4 . . ?
C18 C19 C20 117.9(11) . . ?
C18 C19 H19 121.1 . . ?
C20 C19 H19 121.1 . . ?
C21 C20 C19 119.6(10) . . ?
C21 C20 H20 120.2 . . ?
C19 C20 H20 120.2 . . ?
C20 C21 C16 120.7(11) . . ?
C20 C21 H21 119.6 . . ?
C16 C21 H21 119.6 . . ?
N6 C22 C23 109.1(6) . . ?
N6 C22 C26 122.2(6) . . ?
C23 C22 C26 128.6(6) . . ?
C24 C23 C22 106.8(6) . . ?
C24 C23 H23 126.6 . . ?
C22 C23 H23 126.6 . . ?
N7 C24 C23 106.6(6) . . ?
N7 C24 C25 123.2(6) . . ?
C23 C24 C25 130.2(6) . . ?
C24 C25 H25A 109.5 . . ?
C24 C25 H25B 109.5 . . ?
H25A C25 H25B 109.5 . . ?
C24 C25 H25C 109.5 . . ?
H25A C25 H25C 109.5 . . ?
H25B C25 H25C 109.5 . . ?
C22 C26 H26A 109.5 . . ?
C22 C26 H26B 109.5 . . ?
H26A C26 H26B 109.5 . . ?
C22 C26 H26C 109.5 . . ?
H26A C26 H26C 109.5 . . ?
H26B C26 H26C 109.5 . . ?
N7 C27 N8 110.3(4) . . ?
N7 C27 C33 114.5(5) . . ?
N8 C27 C33 115.1(4) . . ?
N7 C27 H27 105.3 . . ?
N8 C27 H27 105.3 . . ?
C33 C27 H27 105.3 . . ?
N8 C28 C29 107.1(5) . . ?
N8 C28 C32 123.5(6) . . ?
C29 C28 C32 129.3(6) . . ?
C28 C29 C30 106.0(6) . . ?
C28 C29 H29 127.0 . . ?
C30 C29 H29 127.0 . . ?
N9 C30 C29 109.8(6) . . ?
N9 C30 C31 122.3(6) . . ?
C29 C30 C31 128.0(6) . . ?
C30 C31 H31A 109.5 . . ?
C30 C31 H31B 109.5 . . ?
H31A C31 H31B 109.5 . . ?
C30 C31 H31C 109.5 . . ?
H31A C31 H31C 109.5 . . ?
H31B C31 H31C 109.5 . . ?
C28 C32 H32A 109.5 . . ?
C28 C32 H32B 109.5 . . ?
H32A C32 H32B 109.5 . . ?
C28 C32 H32C 109.5 . . ?
H32A C32 H32C 109.5 . . ?
H32B C32 H32C 109.5 . . ?
C35 C33 C34 109.7(6) . . ?
C35 C33 C27 106.9(5) . . ?
C34 C33 C27 105.9(5) . . ?
C35 C33 S2 109.0(4) . . ?
C34 C33 S2 108.9(5) . . ?
C27 C33 S2 116.3(4) . . ?
C33 C34 H34A 109.5 . . ?
C33 C34 H34B 109.5 . . ?
H34A C34 H34B 109.5 . . ?
C33 C34 H34C 109.5 . . ?
H34A C34 H34C 109.5 . . ?
H34B C34 H34C 109.5 . . ?
C33 C35 H35A 109.5 . . ?
C33 C35 H35B 109.5 . . ?
H35A C35 H35B 109.5 . . ?
C33 C35 H35C 109.5 . . ?
H35A C35 H35C 109.5 . . ?
H35B C35 H35C 109.5 . . ?

loop_
_geom_bond_atom_site_label_1
_geom_bond_atom_site_label_2
_geom_bond_distance
_geom_bond_site_symmetry_2
_geom_bond_publ_flag
Zn1 O1 2.000(5) . ?
Zn1 N1 2.055(5) . ?
Zn1 O2 2.172(6) . ?
Zn1 N4 2.255(6) . ?
Zn1 S1 2.2696(17) . ?
Zn2 N9 2.077(6) . ?
Zn2 N6 2.082(6) . ?
Zn2 Cl1 2.1814(18) . ?
Zn2 S2 2.2675(17) . ?
S1 C12 1.861(6) . ?
S2 C33 1.854(6) . ?
O1 N5 1.255(8) . ?
O2 C15 1.251(10) . ?
N1 C1 1.341(8) . ?
N1 N2 1.354(7) . ?
N2 C3 1.377(8) . ?
N2 C6 1.457(7) . ?
N3 C7 1.379(7) . ?
N3 N4 1.391(7) . ?
N3 C6 1.436(8) . ?
N4 C9 1.340(9) . ?
N5 C15 1.325(11) . ?
N5 C16 1.456(9) . ?
N6 C22 1.319(8) . ?
N6 N7 1.358(7) . ?
N7 C24 1.348(8) . ?
N7 C27 1.451(7) . ?
N8 C28 1.341(8) . ?
N8 N9 1.369(7) . ?
N8 C27 1.462(8) . ?
N9 C30 1.315(9) . ?
C1 C2 1.388(9) . ?
C1 C4 1.488(8) . ?
C2 C3 1.380(9) . ?
C2 H2 0.9300 . ?
C3 C5 1.487(10) . ?
C4 H4A 0.9600 . ?
C4 H4B 0.9600 . ?
C4 H4C 0.9600 . ?
C5 H5A 0.9600 . ?
C5 H5B 0.9600 . ?
C5 H5C 0.9600 . ?
C6 C12 1.548(7) . ?
C6 H6 0.9800 . ?
C7 C8 1.388(10) . ?
C7 C11 1.466(8) . ?
C8 C9 1.410(9) . ?
C8 H8 0.9300 . ?
C9 C10 1.457(9) . ?
C10 H10A 0.9600 . ?
C10 H10B 0.9600 . ?
C10 H10C 0.9600 . ?
C11 H11A 0.9600 . ?
C11 H11B 0.9600 . ?
C11 H11C 0.9600 . ?
C12 C14 1.532(10) . ?
C12 C13 1.534(11) . ?
C13 H13A 0.9600 . ?
C13 H13B 0.9600 . ?
C13 H13C 0.9600 . ?
C14 H14A 0.9600 . ?
C14 H14B 0.9600 . ?
C14 H14C 0.9600 . ?
C15 H15 0.9300 . ?
C16 C17 1.361(12) . ?
C16 C21 1.392(11) . ?
C17 C18 1.344(13) . ?
C17 H17 0.9300 . ?
C18 C19 1.340(17) . ?
C18 H18 0.9300 . ?
C19 C20 1.403(18) . ?
C19 H19 0.9300 . ?
C20 C21 1.355(15) . ?
C20 H20 0.9300 . ?
C21 H21 0.9300 . ?
C22 C23 1.401(10) . ?
C22 C26 1.501(9) . ?
C23 C24 1.360(10) . ?
C23 H23 0.9300 . ?
C24 C25 1.500(10) . ?
C25 H25A 0.9600 . ?
C25 H25B 0.9600 . ?
C25 H25C 0.9600 . ?
C26 H26A 0.9600 . ?
C26 H26B 0.9600 . ?
C26 H26C 0.9600 . ?
C27 C33 1.560(7) . ?
C27 H27 0.9800 . ?
C28 C29 1.360(10) . ?
C28 C32 1.488(9) . ?
C29 C30 1.410(10) . ?
C29 H29 0.9300 . ?
C30 C31 1.506(9) . ?
C31 H31A 0.9600 . ?
C31 H31B 0.9600 . ?
C31 H31C 0.9600 . ?
C32 H32A 0.9600 . ?
C32 H32B 0.9600 . ?
C32 H32C 0.9600 . ?
C33 C35 1.504(10) . ?
C33 C34 1.527(11) . ?
C34 H34A 0.9600 . ?
C34 H34B 0.9600 . ?
C34 H34C 0.9600 . ?
C35 H35A 0.9600 . ?
C35 H35B 0.9600 . ?
C35 H35C 0.9600 . ?
